data_4038958
loop_
_publ_author_name
'Vasin, V.A.'
'Popkova, Yu.A.'
'Bezrukova, E.V.'
'Razin, V.V.'
'Somov, N.V.'

_publ_section_title
;
 Cycloadducts of Phenylethynyl Trifluoromethyl Sulfone with
 Diphenyldiazomethane and 9-Diazofluorene and Their Transformations under
 Conditions of Van AlphenHttel Rearrangement
;
_journal_issue 3
_journal_name_full
;
 Russian Journal of Organic Chemistry
;
_journal_page_first 393
_journal_page_last 397
_journal_paper_doi 10.1134/S1070428017030137
_journal_volume 53
_journal_year 2017
_chemical_absolute_configuration unk
_chemical_formula_sum 'C43 H28 Cl3 N4 O2'
_chemical_formula_weight 739.04
_space_group_IT_number 43
_space_group_name_Hall 'F 2 -2d'
_space_group_name_H-M_alt 'F d d 2'
_symmetry_cell_setting orthorhombic
_symmetry_Int_Tables_number 43
_symmetry_space_group_name_Hall 'F 2 -2d'
_symmetry_space_group_name_H-M 'F d d 2'
_atom_sites_solution_hydrogens geom
_audit_creation_date 2016-09-16T12:23:18-00:00
_audit_creation_method 'WinGX routine CIF_UPDATE'
_cell_angle_alpha 90
_cell_angle_beta 90
_cell_angle_gamma 90
_cell_formula_units_Z 8
_cell_length_a 55.6158(17)
_cell_length_b 15.6656(5)
_cell_length_c 8.4689(4)
_cell_measurement_reflns_used 7174
_cell_measurement_temperature 298(2)
_cell_measurement_theta_max 23.779
_cell_measurement_theta_min 3.742
_cell_volume 7378.6(5)
_computing_cell_refinement 'CrysAlisPro 1.171.38.41 (Rigaku OD, 2015)'
_computing_data_collection 'CrysAlisPro 1.171.38.41 (Rigaku OD, 2015)'
_computing_data_reduction 'CrysAlisPro 1.171.38.41 (Rigaku OD, 2015)'
_computing_structure_refinement 'SHELXL-2014/7 (Sheldrick, 2014)'
_diffrn_ambient_temperature 298(2)
_diffrn_detector 'CCD plate'
_diffrn_detector_area_resol_mean 16.0302
_diffrn_detector_type Sapphire3
_diffrn_measured_fraction_theta_full 0.997
_diffrn_measured_fraction_theta_max 0.998
_diffrn_measurement_device 'four-circle diffractometer'
_diffrn_measurement_device_type 'Xcalibur, Sapphire3, Gemini'
_diffrn_measurement_method '\w scans'
_diffrn_orient_matrix_type 'CrysAlisPro convention (1999,Acta A55,543-557)'
_diffrn_orient_matrix_UB_11 -0.0123852
_diffrn_orient_matrix_UB_12 0.0105706
_diffrn_orient_matrix_UB_13 0.003889
_diffrn_orient_matrix_UB_21 -0.0007567
_diffrn_orient_matrix_UB_22 -0.0021656
_diffrn_orient_matrix_UB_23 -0.083505
_diffrn_orient_matrix_UB_31 -0.0029414
_diffrn_orient_matrix_UB_32 -0.0439752
_diffrn_orient_matrix_UB_33 0.0051384
_diffrn_radiation_monochromator graphite
_diffrn_radiation_probe x-ray
_diffrn_radiation_type MoK\a
_diffrn_radiation_wavelength 0.71073
_diffrn_reflns_av_R_equivalents 0.0476
_diffrn_reflns_av_unetI/netI 0.0736
_diffrn_reflns_Laue_measured_fraction_full 0.997
_diffrn_reflns_Laue_measured_fraction_max 0.998
_diffrn_reflns_limit_h_max 79
_diffrn_reflns_limit_h_min -79
_diffrn_reflns_limit_k_max 22
_diffrn_reflns_limit_k_min -22
_diffrn_reflns_limit_l_max 12
_diffrn_reflns_limit_l_min -12
_diffrn_reflns_number 35877
_diffrn_reflns_point_group_measured_fraction_full 0.997
_diffrn_reflns_point_group_measured_fraction_max 0.998
_diffrn_reflns_theta_full 25.242
_diffrn_reflns_theta_max 30.508
_diffrn_reflns_theta_min 3.291
_diffrn_source 'fine-focus sealed X-ray tube'
_diffrn_source_type 'Enhance (Mo) X-ray Source'
_exptl_absorpt_coefficient_mu 0.292
_exptl_absorpt_correction_T_max 0.902
_exptl_absorpt_correction_T_min 0.837
_exptl_absorpt_correction_type analytical
_exptl_absorpt_process_details
;
        CrysAlisPro 1.171.38.41 (Rigaku Oxford Diffraction, 2015)
Analytical numeric absorption correction using a multifaceted crystal
                        model based on expressions derived by R.C. Clark & J.S.
        (Clark, R. C. & Reid, J. S. (1995). Acta Cryst. A51, 887-897)
        Empirical absorption correction using spherical harmonics,
 implemented in SCALE3 ABSPACK scaling algorithm.
;
_exptl_crystal_density_diffrn 1.331
_exptl_crystal_description prism
_exptl_crystal_F_000 3048
_exptl_crystal_size_max 0.278
_exptl_crystal_size_mid 0.2
_exptl_crystal_size_min 0.158
_refine_diff_density_max 0.21
_refine_diff_density_min -0.271
_refine_diff_density_rms 0.04
_refine_ls_abs_structure_details
;
 Flack x determined using 1318 quotients [(I+)-(I-)]/[(I+)+(I-)]
 (Parsons, Flack and Wagner, Acta Cryst. B69 (2013) 249-259).
;
_refine_ls_abs_structure_Flack 0.00(3)
_refine_ls_extinction_method none
_refine_ls_goodness_of_fit_ref 1.08
_refine_ls_hydrogen_treatment constr
_refine_ls_matrix_type full
_refine_ls_number_parameters 244
_refine_ls_number_reflns 5616
_refine_ls_number_restraints 1
_refine_ls_restrained_S_all 1.079
_refine_ls_R_factor_all 0.0937
_refine_ls_R_factor_gt 0.072
_refine_ls_shift/su_max 0
_refine_ls_shift/su_mean 0
_refine_ls_structure_factor_coef Fsqd
_refine_ls_weighting_details 'w=1/[\s^2^(Fo^2^)+(0.0846P)^2^+3.8608P] where P=(Fo^2^+2Fc^2^)/3'
_refine_ls_weighting_scheme calc
_refine_ls_wR_factor_gt 0.1641
_refine_ls_wR_factor_ref 0.1759
_reflns_Friedel_coverage 0.884
_reflns_Friedel_fraction_full 0.998
_reflns_Friedel_fraction_max 0.999
_reflns_number_gt 4313
_reflns_number_total 5616
_reflns_threshold_expression 'I > 2\s(I)'
_cod_data_source_file tmphqz3ryg8
_cod_data_source_block mu-100(2)
_cod_database_code 4038958

loop_
_symmetry_equiv_pos_as_xyz
'x, y, z'
'-x, -y, z'
'x+1/4, -y+1/4, z+1/4'
'-x+1/4, y+1/4, z+1/4'
'x, y+1/2, z+1/2'
'-x, -y+1/2, z+1/2'
'x+1/4, -y+3/4, z+3/4'
'-x+1/4, y+3/4, z+3/4'
'x+1/2, y, z+1/2'
'-x+1/2, -y, z+1/2'
'x+3/4, -y+1/4, z+3/4'
'-x+3/4, y+1/4, z+3/4'
'x+1/2, y+1/2, z'
'-x+1/2, -y+1/2, z'
'x+3/4, -y+3/4, z+1/4'
'-x+3/4, y+3/4, z+1/4'

loop_
_atom_site_label
_atom_site_type_symbol
_atom_site_fract_x
_atom_site_fract_y
_atom_site_fract_z
_atom_site_U_iso_or_equiv
_atom_site_adp_type
_atom_site_occupancy
_atom_site_site_symmetry_order
_atom_site_calc_flag
_atom_site_refinement_flags_posn
_atom_site_refinement_flags_adp
_atom_site_refinement_flags_occupancy
_atom_site_disorder_assembly
_atom_site_disorder_group
C1 C 0.16601(5) 0.47178(17) 0.7661(4) 0.0332(6) Uani 1 1 d . . . . .
C2 C 0.14256(5) 0.41983(18) 0.7840(4) 0.0360(6) Uani 1 1 d . . . . .
C3 C 0.18048(5) 0.41045(19) 0.6655(4) 0.0373(6) Uani 1 1 d . . . . .
C4 C 0.20548(6) 0.4229(2) 0.6142(5) 0.0449(8) Uani 1 1 d . . . . .
C5 C 0.21717(7) 0.3593(3) 0.5281(7) 0.0751(15) Uani 1 1 d . . . . .
H5 H 0.2091 0.3094 0.5019 0.09 Uiso 1 1 calc R U . . .
C6 C 0.24068(9) 0.3704(4) 0.4818(9) 0.0928(19) Uani 1 1 d . . . . .
H6 H 0.2483 0.3279 0.4236 0.111 Uiso 1 1 calc R U . . .
C7 C 0.25293(8) 0.4422(3) 0.5194(7) 0.0765(15) Uani 1 1 d . . . . .
H7 H 0.2689 0.4484 0.4894 0.092 Uiso 1 1 calc R U . . .
C8 C 0.24169(7) 0.5051(4) 0.6012(9) 0.0853(17) Uani 1 1 d . . . . .
H8 H 0.2501 0.5543 0.628 0.102 Uiso 1 1 calc R U . . .
C9 C 0.21786(6) 0.4966(3) 0.6448(6) 0.0625(12) Uani 1 1 d . . . . .
H9 H 0.2101 0.5415 0.6957 0.075 Uiso 1 1 calc R U . . .
C10 C 0.17584(5) 0.49452(19) 0.9271(4) 0.0380(7) Uani 1 1 d . . . . .
C11 C 0.18438(7) 0.4412(3) 1.0438(5) 0.0540(9) Uani 1 1 d . . . . .
H11 H 0.1856 0.3826 1.0275 0.065 Uiso 1 1 calc R U . . .
C12 C 0.19103(8) 0.4778(4) 1.1858(6) 0.0708(12) Uani 1 1 d . . . . .
H12 H 0.1967 0.4428 1.2664 0.085 Uiso 1 1 calc R U . . .
C13 C 0.18947(8) 0.5635(4) 1.2113(6) 0.0696(12) Uani 1 1 d . . . . .
H13 H 0.1942 0.5858 1.3083 0.083 Uiso 1 1 calc R U . . .
C14 C 0.18114(6) 0.6172(3) 1.0968(5) 0.0558(10) Uani 1 1 d . . . . .
H14 H 0.1801 0.6756 1.1151 0.067 Uiso 1 1 calc R U . . .
C15 C 0.17425(5) 0.5828(2) 0.9514(4) 0.0394(7) Uani 1 1 d . . . . .
C16 C 0.16476(5) 0.62208(18) 0.8082(4) 0.0394(7) Uani 1 1 d . . . . .
C17 C 0.16061(5) 0.55882(19) 0.6961(4) 0.0369(6) Uani 1 1 d . . . . .
C18 C 0.15170(7) 0.5774(2) 0.5487(5) 0.0516(8) Uani 1 1 d . . . . .
H18 H 0.149 0.5344 0.4752 0.062 Uiso 1 1 calc R U . . .
C19 C 0.14694(8) 0.6619(3) 0.5129(6) 0.0650(11) Uani 1 1 d . . . . .
H19 H 0.141 0.676 0.4136 0.078 Uiso 1 1 calc R U . . .
C20 C 0.15089(8) 0.7258(3) 0.6235(7) 0.0663(12) Uani 1 1 d . . . . .
H20 H 0.1474 0.7821 0.5976 0.08 Uiso 1 1 calc R U . . .
C21 C 0.15988(7) 0.7071(2) 0.7711(6) 0.0531(9) Uani 1 1 d . . . . .
H21 H 0.1626 0.7502 0.8444 0.064 Uiso 1 1 calc R U . . .
O1 O 0.12484(4) 0.43936(15) 0.8588(3) 0.0474(6) Uani 1 1 d . . . . .
N1 N 0.14615(5) 0.34870(18) 0.6989(4) 0.0504(8) Uani 1 1 d . . . . .
H1 H 0.1354 0.3098 0.6884 0.061 Uiso 1 1 calc R U . . .
N2 N 0.16862(5) 0.34307(18) 0.6295(4) 0.0501(8) Uani 1 1 d . . . . .
C22 C 0.2478(6) 0.7219(9) 0.4733(18) 0.166(10) Uani 0.5 1 d . . P . .
Cl1 Cl 0.22455(6) 0.7408(2) 0.5987(5) 0.1957(14) Uani 1 1 d . . . . .
Cl3 Cl 0.2553(2) 0.7032(4) 0.3302(7) 0.252(5) Uani 0.5 1 d . . P . .

loop_
_atom_site_aniso_label
_atom_site_aniso_U_11
_atom_site_aniso_U_22
_atom_site_aniso_U_33
_atom_site_aniso_U_23
_atom_site_aniso_U_13
_atom_site_aniso_U_12
C1 0.0313(12) 0.0290(12) 0.0395(17) -0.0087(12) -0.0025(12) -0.0012(10)
C2 0.0316(13) 0.0316(13) 0.0449(17) -0.0062(12) -0.0032(13) 0.0017(10)
C3 0.0335(13) 0.0345(14) 0.0440(17) -0.0114(13) -0.0003(12) 0.0035(11)
C4 0.0344(15) 0.0466(17) 0.054(2) -0.0068(15) -0.0013(14) 0.0029(13)
C5 0.052(2) 0.061(2) 0.113(4) -0.024(3) 0.020(2) 0.0055(18)
C6 0.060(3) 0.081(3) 0.138(5) -0.024(3) 0.033(3) 0.016(2)
C7 0.0421(19) 0.094(3) 0.093(4) -0.011(3) 0.019(2) 0.001(2)
C8 0.049(2) 0.087(3) 0.119(5) -0.028(3) 0.020(3) -0.022(2)
C9 0.0429(18) 0.061(2) 0.084(3) -0.028(2) 0.0175(19) -0.0083(16)
C10 0.0293(13) 0.0403(16) 0.0444(19) -0.0044(13) 0.0012(12) -0.0017(11)
C11 0.0462(18) 0.055(2) 0.061(2) 0.0107(18) -0.0014(17) 0.0016(15)
C12 0.058(2) 0.108(4) 0.047(2) 0.014(2) -0.0097(19) 0.003(2)
C13 0.058(2) 0.105(4) 0.046(2) -0.023(2) -0.0080(19) 0.001(2)
C14 0.0440(18) 0.065(2) 0.059(2) -0.028(2) 0.0009(17) -0.0043(16)
C15 0.0303(13) 0.0406(16) 0.0473(18) -0.0132(14) 0.0036(12) -0.0018(11)
C16 0.0311(13) 0.0344(15) 0.053(2) -0.0101(13) 0.0058(13) -0.0010(11)
C17 0.0319(13) 0.0342(14) 0.0446(18) -0.0020(13) 0.0024(13) 0.0006(11)
C18 0.0493(18) 0.058(2) 0.047(2) -0.0019(17) -0.0025(16) 0.0019(16)
C19 0.064(2) 0.070(3) 0.060(3) 0.024(2) 0.002(2) 0.006(2)
C20 0.065(2) 0.047(2) 0.087(3) 0.025(2) 0.013(2) 0.0098(18)
C21 0.0541(19) 0.0320(15) 0.073(3) -0.0052(16) 0.0109(19) 0.0001(13)
O1 0.0336(11) 0.0425(12) 0.0661(16) -0.0111(11) 0.0068(11) -0.0015(9)
N1 0.0362(13) 0.0369(14) 0.078(2) -0.0212(14) 0.0039(14) -0.0078(11)
N2 0.0392(14) 0.0411(15) 0.070(2) -0.0201(14) 0.0029(14) 0.0012(11)
C22 0.34(3) 0.090(12) 0.063(7) -0.006(6) -0.018(14) 0.08(2)
Cl1 0.177(2) 0.226(3) 0.184(3) -0.029(3) -0.012(2) 0.099(2)
Cl3 0.470(15) 0.191(6) 0.095(4) -0.023(4) 0.032(6) 0.120(7)

loop_
_atom_type_symbol
_atom_type_description
_atom_type_scat_dispersion_real
_atom_type_scat_dispersion_imag
_atom_type_scat_source
C C 0.0033 0.0016 'International Tables Vol C Tables 4.2.6.8 and 6.1.1.4'
H H 0 0 'International Tables Vol C Tables 4.2.6.8 and 6.1.1.4'
O O 0.0106 0.006 'International Tables Vol C Tables 4.2.6.8 and 6.1.1.4'
N N 0.0061 0.0033 'International Tables Vol C Tables 4.2.6.8 and 6.1.1.4'
Cl Cl 0.1484 0.1585 'International Tables Vol C Tables 4.2.6.8 and 6.1.1.4'

loop_
_exptl_crystal_face_index_h
_exptl_crystal_face_index_k
_exptl_crystal_face_index_l
_exptl_crystal_face_perp_dist
49 4 -9 0.0964
63 7 -6 0.0872
8 -22 0 0.0941
-74 4 3 0.097
38 -19 1 0.1032
-78 -1 0 0.088
68 11 0 0.0808
67 11 3 0.0839
28 -18 6 0.1082
-57 -12 -5 0.0678
-43 -15 -6 0.0599
47 6 9 0.0931
-29 -16 -7 0.0599
18 21 -1 0.0662
24 2 11 0.0941
-12 -11 10 0.0967
-10 -15 -9 0.0711
-49 -8 8 0.0921
46 -4 -9 0.0937
-42 8 9 0.1044
-64 -6 6 0.0916
-35 -20 1 0.0828
1 5 12 0.097
17 20 -4 0.0906

loop_
_geom_angle_atom_site_label_1
_geom_angle_atom_site_label_2
_geom_angle_atom_site_label_3
_geom_angle
_geom_angle_site_symmetry_1
_geom_angle_site_symmetry_3
_geom_angle_publ_flag
C10 C1 C3 117.7(2) . . ?
C10 C1 C17 102.3(2) . . ?
C3 C1 C17 117.1(3) . . ?
C10 C1 C2 109.9(3) . . ?
C3 C1 C2 99.8(2) . . ?
C17 C1 C2 110.1(2) . . ?
O1 C2 N1 127.7(3) . . ?
O1 C2 C1 127.2(3) . . ?
N1 C2 C1 105.0(2) . . ?
N2 C3 C4 121.7(3) . . ?
N2 C3 C1 112.5(3) . . ?
C4 C3 C1 125.8(3) . . ?
C9 C4 C5 117.8(3) . . ?
C9 C4 C3 122.1(3) . . ?
C5 C4 C3 120.1(3) . . ?
C6 C5 C4 120.1(4) . . ?
C7 C6 C5 121.1(5) . . ?
C6 C7 C8 119.5(4) . . ?
C7 C8 C9 120.6(4) . . ?
C4 C9 C8 120.8(4) . . ?
C11 C10 C15 121.0(3) . . ?
C11 C10 C1 128.9(3) . . ?
C15 C10 C1 110.0(3) . . ?
C10 C11 C12 117.7(4) . . ?
C13 C12 C11 121.9(4) . . ?
C12 C13 C14 121.1(4) . . ?
C13 C14 C15 118.7(4) . . ?
C14 C15 C10 119.6(3) . . ?
C14 C15 C16 131.9(3) . . ?
C10 C15 C16 108.5(3) . . ?
C17 C16 C21 119.6(3) . . ?
C17 C16 C15 109.1(3) . . ?
C21 C16 C15 131.3(3) . . ?
C18 C17 C16 121.9(3) . . ?
C18 C17 C1 128.1(3) . . ?
C16 C17 C1 109.9(3) . . ?
C17 C18 C19 118.1(4) . . ?
C18 C19 C20 120.7(4) . . ?
C21 C20 C19 121.1(4) . . ?
C20 C21 C16 118.6(4) . . ?
C2 N1 N2 114.5(3) . . ?
C3 N2 N1 108.1(3) . . ?
C22 C22 Cl3 97(2) 14_565 . ?
C22 C22 Cl3 50.2(10) 14_565 14_565 ?
Cl3 C22 Cl3 61.7(8) . 14_565 ?
C22 C22 Cl1 92(3) 14_565 . ?
Cl3 C22 Cl1 149(2) . . ?
Cl3 C22 Cl1 104.4(12) 14_565 . ?
C22 C22 Cl1 60(3) 14_565 14_565 ?
Cl3 C22 Cl1 109(2) . 14_565 ?
Cl3 C22 Cl1 105.1(13) 14_565 14_565 ?
Cl1 C22 Cl1 101.9(8) . 14_565 ?
C22 Cl1 C22 27.8(9) . 14_565 ?
C22 Cl3 Cl3 71.1(7) . 14_565 ?
C22 Cl3 C22 32.4(15) . 14_565 ?
Cl3 Cl3 C22 47.2(6) 14_565 14_565 ?

loop_
_geom_bond_atom_site_label_1
_geom_bond_atom_site_label_2
_geom_bond_distance
_geom_bond_site_symmetry_2
_geom_bond_publ_flag
C1 C10 1.511(4) . ?
C1 C3 1.515(4) . ?
C1 C17 1.517(4) . ?
C1 C2 1.545(4) . ?
C2 O1 1.210(4) . ?
C2 N1 1.342(4) . ?
C3 N2 1.282(4) . ?
C3 C4 1.469(4) . ?
C4 C9 1.370(5) . ?
C4 C5 1.395(5) . ?
C5 C6 1.376(6) . ?
C6 C7 1.353(7) . ?
C7 C8 1.357(7) . ?
C8 C9 1.382(5) . ?
C10 C11 1.379(5) . ?
C10 C15 1.401(4) . ?
C11 C12 1.383(7) . ?
C12 C13 1.364(7) . ?
C13 C14 1.365(7) . ?
C14 C15 1.398(5) . ?
C15 C16 1.459(5) . ?
C16 C17 1.392(4) . ?
C16 C21 1.395(5) . ?
C17 C18 1.374(5) . ?
C18 C19 1.384(6) . ?
C19 C20 1.389(7) . ?
C20 C21 1.377(7) . ?
N1 N2 1.384(4) . ?
C22 C22 0.92(4) 14_565 ?
C22 Cl3 1.314(19) . ?
C22 Cl3 1.696(15) 14_565 ?
C22 Cl1 1.70(3) . ?
C22 Cl1 1.96(3) 14_565 ?
Cl1 C22 1.96(3) 14_565 ?
Cl3 Cl3 1.578(12) 14_565 ?
Cl3 C22 1.696(15) 14_565 ?

loop_
_geom_hbond_atom_site_label_D
_geom_hbond_atom_site_label_H
_geom_hbond_atom_site_label_A
_geom_hbond_distance_DH
_geom_hbond_distance_HA
_geom_hbond_distance_DA
_geom_hbond_angle_DHA
_geom_hbond_site_symmetry_A
N1 H1 O1 0.86 2.08 2.859(3) 150 8_544
